data_7018482
loop_
_publ_author_name
'Tabassum, Sartaj'
'Al-Asbahy, Waddhaah M'
'Afzal, Mohd'
'Arjmand, Farukh'
'Bagchi, Vivek'

_publ_section_title
;
 Molecular drug design, synthesis and structure elucidation of a new
 specific target peptide based metallo drug for cancer chemotherapy as
 topoisomerase I inhibitor.
;
_journal_issue 16
_journal_name_full 'Dalton transactions (Cambridge, England : 2003)'
_journal_page_first 4955
_journal_page_last 4964
_journal_paper_doi 10.1039/c2dt12044e
_journal_volume 41
_journal_year 2012
_chemical_formula_moiety 'C12 H30 Cu2 N6 O10, 2(H2 O)'
_chemical_formula_sum 'C12 H34 Cu2 N6 O12'
_chemical_formula_weight 581.55
_chemical_name_systematic
;
?
;
_space_group_IT_number 14
_symmetry_cell_setting monoclinic
_symmetry_space_group_name_Hall '-P 2ybc'
_symmetry_space_group_name_H-M 'P 1 21/c 1'
_atom_sites_solution_hydrogens geom
_atom_sites_solution_primary direct
_atom_sites_solution_secondary difmap
_audit_creation_method SHELXL-97
_cell_angle_alpha 90.00
_cell_angle_beta 105.085(8)
_cell_angle_gamma 90.00
_cell_formula_units_Z 2
_cell_length_a 8.704(4)
_cell_length_b 10.611(5)
_cell_length_c 12.345(5)
_cell_measurement_reflns_used 468
_cell_measurement_temperature 298(2)
_cell_measurement_theta_max 17.21
_cell_measurement_theta_min 2.42
_cell_volume 1100.9(9)
_computing_cell_refinement 'Bruker SMART'
_computing_data_collection 'Bruker SMART'
_computing_data_reduction 'Bruker SAINT'
_computing_molecular_graphics 'Bruker SHELXTL'
_computing_publication_material 'Bruker SHELXTL'
_computing_structure_refinement 'SHELXL-97 (Sheldrick, 1997)'
_computing_structure_solution 'SHELXS-97 (Sheldrick, 1990)'
_diffrn_ambient_temperature 298(2)
_diffrn_measured_fraction_theta_full 0.973
_diffrn_measured_fraction_theta_max 0.973
_diffrn_measurement_device_type 'CCD area detector'
_diffrn_measurement_method 'phi and omega scans'
_diffrn_radiation_monochromator graphite
_diffrn_radiation_source 'fine-focus sealed tube'
_diffrn_radiation_type MoK\a
_diffrn_radiation_wavelength 0.71073
_diffrn_reflns_av_R_equivalents 0.2058
_diffrn_reflns_av_sigmaI/netI 0.1599
_diffrn_reflns_limit_h_max 10
_diffrn_reflns_limit_h_min -10
_diffrn_reflns_limit_k_max 12
_diffrn_reflns_limit_k_min -12
_diffrn_reflns_limit_l_max 14
_diffrn_reflns_limit_l_min -14
_diffrn_reflns_number 9480
_diffrn_reflns_theta_full 25.00
_diffrn_reflns_theta_max 25.00
_diffrn_reflns_theta_min 2.42
_exptl_absorpt_coefficient_mu 2.003
_exptl_absorpt_correction_T_max 0.886
_exptl_absorpt_correction_T_min 0.859
_exptl_absorpt_correction_type multi-scan
_exptl_absorpt_process_details SADABS
_exptl_crystal_colour blue
_exptl_crystal_density_diffrn 1.754
_exptl_crystal_density_meas ?
_exptl_crystal_density_method 'not measured'
_exptl_crystal_description block
_exptl_crystal_F_000 604.0
_exptl_crystal_size_max 0.15
_exptl_crystal_size_mid 0.14
_exptl_crystal_size_min 0.12
_refine_diff_density_max 0.476
_refine_diff_density_min -0.399
_refine_diff_density_rms 0.079
_refine_ls_extinction_method none
_refine_ls_goodness_of_fit_ref 0.982
_refine_ls_hydrogen_treatment mixed
_refine_ls_matrix_type full
_refine_ls_number_parameters 169
_refine_ls_number_reflns 1943
_refine_ls_number_restraints 0
_refine_ls_restrained_S_all 0.982
_refine_ls_R_factor_all 0.1006
_refine_ls_R_factor_gt 0.0419
_refine_ls_shift/su_max 0.004
_refine_ls_shift/su_mean 0.006
_refine_ls_structure_factor_coef Fsqd
_refine_ls_weighting_details 'calc w=1/[\s^2^(Fo^2^)+(0.0000P)^2^+0.0000P] where P=(Fo^2^+2Fc^2^)/3'
_refine_ls_weighting_scheme calc
_refine_ls_wR_factor_gt 0.0556
_refine_ls_wR_factor_ref 0.0667
_reflns_number_gt 980
_reflns_number_total 1943
_reflns_threshold_expression >2sigma(I)
_cod_data_source_file c2dt12044e.txt
_cod_data_source_block stl2m
_cod_depositor_comments
;
The following automatic conversions were performed:

'_symmetry_cell_setting' value 'Monoclinic' changed to 'monoclinic'
according to /home/saulius/struct/CIF-dictionaries/cif_core.dic
dictionary named 'cif_core.dic' version 2.4.1 from 2010-06-29.

Automatic conversion script
Id: cif_fix_values 1715 2011-07-08 13:25:40Z adriana 

The following automatic conversions were performed:

'_exptl_crystal_density_meas' value 'none' was changed to '?' - the
value is perceived as not measured.

Automatic conversion script
Id: cif_fix_values 3008 2015-01-20 13:52:24Z robertas 
;
_cod_original_sg_symbol_H-M 'P 21/c'
_cod_original_formula_sum 'C12 H34 Cu2 N6 O12 '
_cod_database_code 7018482

loop_
_symmetry_equiv_pos_as_xyz
'x, y, z'
'-x, y+1/2, -z+1/2'
'-x, -y, -z'
'x, -y-1/2, z-1/2'

loop_
_atom_site_label
_atom_site_type_symbol
_atom_site_fract_x
_atom_site_fract_y
_atom_site_fract_z
_atom_site_U_iso_or_equiv
_atom_site_adp_type
_atom_site_occupancy
_atom_site_symmetry_multiplicity
_atom_site_calc_flag
_atom_site_refinement_flags
Cu1 Cu 0.32495(6) 0.93682(5) 0.72542(5) 0.0250(2) Uani 1 1 d .
N6 N 0.4373(4) 0.9456(3) 0.8880(3) 0.0183(9) Uani 1 1 d .
H6 H 0.474 0.866 0.908 0.022 Uiso 1 1 calc .
N1 N 0.2366(4) 0.9144(3) 0.5691(3) 0.0216(9) Uani 1 1 d .
O6 O 0.0718(3) 0.7967(3) 0.4318(3) 0.0332(9) Uani 1 1 d .
O4 O 0.4161(3) 1.0933(3) 0.6732(2) 0.0269(8) Uani 1 1 d .
O5 O 0.4245(4) 1.1986(3) 0.5197(3) 0.0428(10) Uani 1 1 d .
O12 O 0.6074(5) 0.8211(4) 0.7127(4) 0.0414(11) Uani 1 1 d .
N2 N 0.2294(4) 0.7601(3) 0.7327(3) 0.0275(10) Uani 1 1 d .
H2A H 0.3069 0.7016 0.7462 0.033 Uiso 1 1 calc R
H2B' H 0.1801 0.7570 0.7883 0.033 Uiso 1 1 calc R
C4 C 0.1436(5) 0.8210(4) 0.5330(4) 0.0233(11) Uani 1 1 d .
C29 C 0.3335(5) 0.9792(4) 0.9632(4) 0.0269(12) Uani 1 1 d .
H29A H 0.2938 1.0643 0.9467 0.032 Uiso 1 1 calc R
H29B H 0.2428 0.9227 0.9486 0.032 Uiso 1 1 calc R
C30 C 0.5781(5) 1.0295(4) 0.9163(4) 0.0238(11) Uani 1 1 d .
H30A H 0.6489 1.0071 0.8703 0.029 Uiso 1 1 calc R
H30B H 0.5439 1.1158 0.8989 0.029 Uiso 1 1 calc R
C5 C 0.1144(5) 0.7355(4) 0.6236(4) 0.0240(12) Uani 1 1 d .
H5A H 0.0072 0.7487 0.6307 0.029 Uiso 1 1 calc R
H5B H 0.1233 0.6483 0.6024 0.029 Uiso 1 1 calc R
C1 C 0.3780(5) 1.1090(4) 0.5670(4) 0.0263(12) Uani 1 1 d .
C2 C 0.2688(5) 1.0122(4) 0.4983(4) 0.0301(13) Uani 1 1 d .
H3A' H 0.1698 1.0520 0.4586 0.036 Uiso 1 1 calc R
H2B H 0.3177 0.9763 0.4432 0.036 Uiso 1 1 calc R
O10 O 0.9071(5) 0.5909(4) 0.3324(4) 0.0521(12) Uani 1 1 d .
O11 O 0.1029(4) 1.0577(4) 0.7455(3) 0.0460(10) Uani 1 1 d .
H11 H 0.0603 1.0919 0.6857 0.069 Uiso 1 1 calc R
H26 H 0.039(7) 0.992(6) 0.745(6) 0.11(3) Uiso 1 1 d .
H21 H 0.930(6) 0.668(5) 0.356(4) 0.055(19) Uiso 1 1 d .
H20 H 0.598(6) 0.817(5) 0.646(5) 0.05(2) Uiso 1 1 d .
H23 H 0.594(7) 0.761(6) 0.744(6) 0.12(4) Uiso 1 1 d .
H22 H 0.808(7) 0.596(5) 0.295(5) 0.09(3) Uiso 1 1 d .

loop_
_atom_site_aniso_label
_atom_site_aniso_U_11
_atom_site_aniso_U_22
_atom_site_aniso_U_33
_atom_site_aniso_U_23
_atom_site_aniso_U_13
_atom_site_aniso_U_12
Cu1 0.0337(4) 0.0232(3) 0.0147(3) -0.0005(3) 0.0004(2) -0.0065(3)
N6 0.024(2) 0.014(2) 0.015(2) -0.0038(19) 0.0024(17) 0.0005(19)
N1 0.028(2) 0.022(2) 0.013(2) 0.0027(18) 0.0003(17) -0.0106(18)
O6 0.037(2) 0.032(2) 0.023(2) 0.0024(17) -0.0060(17) -0.0099(16)
O4 0.037(2) 0.026(2) 0.0148(18) -0.0052(15) 0.0011(15) -0.0062(15)
O5 0.072(3) 0.029(2) 0.027(2) 0.0049(17) 0.0099(19) -0.0210(18)
O12 0.060(3) 0.037(3) 0.024(3) 0.001(2) 0.005(2) -0.004(2)
N2 0.038(3) 0.024(2) 0.025(3) 0.0090(19) 0.017(2) -0.0042(19)
C4 0.031(3) 0.019(3) 0.020(3) 0.007(2) 0.006(2) -0.003(2)
C29 0.027(3) 0.026(3) 0.025(3) 0.000(2) 0.002(2) 0.006(2)
C30 0.022(3) 0.034(3) 0.016(3) 0.000(2) 0.006(2) 0.005(2)
C5 0.018(3) 0.026(3) 0.027(3) 0.001(2) 0.004(2) -0.003(2)
C1 0.033(3) 0.023(3) 0.025(3) -0.001(2) 0.011(3) 0.003(2)
C2 0.042(3) 0.019(3) 0.031(3) 0.004(2) 0.011(3) -0.009(2)
O10 0.045(3) 0.039(3) 0.065(3) -0.010(2) 0.002(2) 0.002(2)
O11 0.042(2) 0.058(3) 0.034(2) 0.009(2) 0.0034(19) 0.015(2)

loop_
_atom_type_symbol
_atom_type_description
_atom_type_scat_dispersion_real
_atom_type_scat_dispersion_imag
_atom_type_scat_source
C C 0.0033 0.0016 'International Tables Vol C Tables 4.2.6.8 and 6.1.1.4'
H H 0.0000 0.0000 'International Tables Vol C Tables 4.2.6.8 and 6.1.1.4'
N N 0.0061 0.0033 'International Tables Vol C Tables 4.2.6.8 and 6.1.1.4'
O O 0.0106 0.0060 'International Tables Vol C Tables 4.2.6.8 and 6.1.1.4'
Cu Cu 0.3201 1.2651 'International Tables Vol C Tables 4.2.6.8 and 6.1.1.4'

loop_
_geom_angle_atom_site_label_1
_geom_angle_atom_site_label_2
_geom_angle_atom_site_label_3
_geom_angle
_geom_angle_site_symmetry_1
N1 Cu1 N6 173.19(15) .
N1 Cu1 O4 82.38(13) .
N6 Cu1 O4 98.78(13) .
N1 Cu1 N2 82.46(15) .
N6 Cu1 N2 95.53(15) .
O4 Cu1 N2 163.50(13) .
N1 Cu1 O11 92.78(13) .
N6 Cu1 O11 93.94(13) .
O4 Cu1 O11 89.29(14) .
N2 Cu1 O11 97.90(16) .
C30 N6 C29 107.9(3) .
C30 N6 Cu1 115.1(3) .
C29 N6 Cu1 114.7(3) .
C30 N6 H6 106.00 .
C29 N6 H6 106.00 .
Cu1 N6 H6 106.00 .
C4 N1 C2 123.6(4) .
C4 N1 Cu1 120.2(3) .
C2 N1 Cu1 116.0(3) .
C1 O4 Cu1 114.6(3) .
H20 O12 H23 119(6) .
C5 N2 Cu1 107.8(2) .
C5 N2 H2A 110.1 .
Cu1 N2 H2A 110.1 .
C5 N2 H2B' 110.1 .
Cu1 N2 H2B' 110.1 .
H2A N2 H2B' 108.5 .
O6 C4 N1 127.1(4) .
O6 C4 C5 118.1(4) .
N1 C4 C5 114.7(4) .
C30 C29 N6 111.5(3) 3_677
C30 C29 H29A 109.3 3_677
N6 C29 H29A 109.3 .
C30 C29 H29B 109.3 3_677
N6 C29 H29B 109.3 .
H29A C29 H29B 108.0 .
C29 C30 N6 112.3(3) 3_677
C29 C30 H30A 109.2 3_677
N6 C30 H30A 109.2 .
C29 C30 H30B 109.2 3_677
N6 C30 H30B 109.2 .
H30A C30 H30B 107.9 .
N2 C5 C4 111.3(3) .
N2 C5 H5A 109.4 .
C4 C5 H5A 109.4 .
N2 C5 H5B 109.4 .
C4 C5 H5B 109.4 .
H5A C5 H5B 108.0 .
O5 C1 O4 123.7(4) .
O5 C1 C2 119.7(4) .
O4 C1 C2 116.6(4) .
N1 C2 C1 110.3(4) .
N1 C2 H3A' 109.6 .
C1 C2 H3A' 109.6 .
N1 C2 H2B 109.6 .
C1 C2 H2B 109.6 .
H3A' C2 H2B 108.1 .
H21 O10 H22 103(5) .
Cu1 O11 H11 109.5 .
Cu1 O11 H26 96(4) .
H11 O11 H26 101.8 .

loop_
_geom_bond_atom_site_label_1
_geom_bond_atom_site_label_2
_geom_bond_distance
_geom_bond_site_symmetry_2
Cu1 N1 1.897(3) .
Cu1 N6 1.993(3) .
Cu1 O4 2.017(3) .
Cu1 N2 2.063(3) .
Cu1 O11 2.385(3) .
N6 C30 1.481(5) .
N6 C29 1.498(5) .
N6 H6 0.910 .
N1 C4 1.284(5) .
N1 C2 1.431(5) .
O6 C4 1.269(5) .
O4 C1 1.277(5) .
O5 C1 1.238(5) .
O12 H20 0.81(5) .
O12 H23 0.78(7) .
N2 C5 1.477(5) .
N2 H2A 0.9000 .
N2 H2B' 0.9000 .
C4 C5 1.512(6) .
C29 C30 1.490(6) 3_677
C29 H29A 0.9700 .
C29 H29B 0.9700 .
C30 C29 1.490(6) 3_677
C30 H30A 0.9700 .
C30 H30B 0.9700 .
C5 H5A 0.9700 .
C5 H5B 0.9700 .
C1 C2 1.502(6) .
C2 H3A' 0.9700 .
C2 H2B 0.9700 .
O10 H21 0.88(5) .
O10 H22 0.87(5) .
O11 H11 0.8200 .
O11 H26 0.89(6) .

loop_
_geom_torsion_atom_site_label_1
_geom_torsion_atom_site_label_2
_geom_torsion_atom_site_label_3
_geom_torsion_atom_site_label_4
_geom_torsion
_geom_torsion_site_symmetry_4
O4 Cu1 N6 C30 -17.3(3) .
N2 Cu1 N6 C30 154.5(3) .
O11 Cu1 N6 C30 -107.1(3) .
O4 Cu1 N6 C29 108.8(3) .
N2 Cu1 N6 C29 -79.4(3) .
O11 Cu1 N6 C29 18.9(3) .
O4 Cu1 N1 C4 -177.0(4) .
N2 Cu1 N1 C4 9.5(3) .
O11 Cu1 N1 C4 -88.1(4) .
O4 Cu1 N1 C2 -2.4(3) .
N2 Cu1 N1 C2 -175.9(3) .
O11 Cu1 N1 C2 86.5(3) .
N1 Cu1 O4 C1 0.3(3) .
N6 Cu1 O4 C1 173.6(3) .
N2 Cu1 O4 C1 23.7(6) .
O11 Cu1 O4 C1 -92.6(3) .
N1 Cu1 N2 C5 -15.7(3) .
N6 Cu1 N2 C5 170.8(3) .
O4 Cu1 N2 C5 -39.1(6) .
O11 Cu1 N2 C5 76.0(3) .
C2 N1 C4 O6 3.1(7) .
Cu1 N1 C4 O6 177.3(3) .
C2 N1 C4 C5 -174.4(4) .
Cu1 N1 C4 C5 -0.2(5) .
C30 N6 C29 C30 -56.3(5) 3_677
Cu1 N6 C29 C30 174.0(3) 3_677
C29 N6 C30 C29 56.8(5) 3_677
Cu1 N6 C30 C29 -173.7(3) 3_677
Cu1 N2 C5 C4 19.5(4) .
O6 C4 C5 N2 168.5(4) .
N1 C4 C5 N2 -13.8(5) .
Cu1 O4 C1 O5 -179.0(4) .
Cu1 O4 C1 C2 1.8(5) .
C4 N1 C2 C1 178.2(4) .
Cu1 N1 C2 C1 3.8(5) .
O5 C1 C2 N1 177.1(4) .
O4 C1 C2 N1 -3.6(6) .
